data_2310134
loop_
_publ_author_name
'L\"ubben, Jens'
'Volkmann, Christian'
'Grabowsky, Simon'
'Edwards, Alison'
'Morgenroth, Wolfgang'
'Fabbiani, Francesca P. A.'
'Sheldrick, George M.'
'Dittrich, Birger'

_publ_section_title
;
 On the temperature dependence of H-<i>U</i>~iso~ in the riding hydrogen
 model
;
_journal_issue 4
_journal_name_full 'Acta Crystallographica Section A'
_journal_page_first 309
_journal_page_last 316
_journal_paper_doi 10.1107/S2053273314010626
_journal_volume 70
_journal_year 2014
_chemical_absolute_configuration syn
_chemical_formula_moiety 'C7 H11 N O4,H2 O'
_chemical_formula_sum 'C7 H13 N O5'
_chemical_formula_weight 191.18
_space_group_crystal_system orthorhombic
_space_group_IT_number 19
_space_group_name_Hall 'P 2ac 2ab'
_space_group_name_H-M_alt 'P 21 21 21'
_symmetry_space_group_name_Hall 'P 2ac 2ab'
_symmetry_space_group_name_H-M 'P 21 21 21'
_atom_type_scat_source 'Dittrich et al, (2013)'
_audit_conform_dict_location ftp://ftp.iucr.org/pub/cif_core.dic
_audit_conform_dict_name cif_core.dic
_audit_conform_dict_version 2.3
_audit_creation_date '04-Mar-03 T17:57:14-00:00'
_audit_creation_method 'XD routine XDCIF'
_cell_angle_alpha 90
_cell_angle_beta 90
_cell_angle_gamma 90
_cell_formula_units_Z 4
_cell_length_a 9.9026(2)
_cell_length_b 9.2485(2)
_cell_length_c 10.1662(2)
_cell_measurement_reflns_used 18260
_cell_measurement_temperature 100(2)
_cell_measurement_theta_max 53.2837
_cell_measurement_theta_min 2.9682
_cell_volume 931.06(3)
_computing_molecular_graphics 'H"ubschle, (2011)'
_computing_publication_material 'L"ubben, (to be published)'
_computing_structure_refinement
;
Dittrich et al, (2013)
Volkov et al, (2006)
;
_diffrn_ambient_temperature 100(2)
_diffrn_detector_area_resol_mean 16.0009
_diffrn_measured_fraction_theta_full 0.999
_diffrn_measured_fraction_theta_max 0.974
_diffrn_measurement_details
;
  1 omega  -26.00   23.00   1.0000    2.0000
omega____ theta____ kappa____ phi______ omega'___ theta'___ frames
    -        0.0000   75.0000  120.0000    0.0000    0.0000 49

  2 omega   23.00   68.00   1.0000    2.0000
omega____ theta____ kappa____ phi______ omega'___ theta'___ frames
    -        0.0000   47.0000 -143.0000    0.0000    0.0000 45

  3 omega  -27.00   18.00   1.0000    2.0000
omega____ theta____ kappa____ phi______ omega'___ theta'___ frames
    -        0.0000  -45.0000  240.0000    0.0000    0.0000 45

  4 omega   24.00   69.00   1.0000    2.0000
omega____ theta____ kappa____ phi______ omega'___ theta'___ frames
    -        0.0000   45.0000    0.0000    0.0000    0.0000 45

  5 omega   94.00  138.00   1.0000   33.0000
omega____ theta____ kappa____ phi______ omega'___ theta'___ frames
    -       71.0913   57.0000  117.0000    0.0000    0.0000 44

  6 omega   44.00   89.00   1.0000   33.0000
omega____ theta____ kappa____ phi______ omega'___ theta'___ frames
    -       71.0913  -45.0000  120.0000    0.0000    0.0000 45

  7 omega   54.00   99.00   1.0000   33.0000
omega____ theta____ kappa____ phi______ omega'___ theta'___ frames
    -       71.0913   47.0000  -67.0000    0.0000    0.0000 45

  8 omega   45.00   94.00   1.0000   33.0000
omega____ theta____ kappa____ phi______ omega'___ theta'___ frames
    -       71.0913   75.0000    0.0000    0.0000    0.0000 49

  9 omega   95.00  139.00   1.0000   33.0000
omega____ theta____ kappa____ phi______ omega'___ theta'___ frames
    -       71.0913   56.0000   47.0000    0.0000    0.0000 44

 10 omega   54.00   98.00   1.0000   33.0000
omega____ theta____ kappa____ phi______ omega'___ theta'___ frames
    -       71.0913   57.0000  117.0000    0.0000    0.0000 44

 11 omega    3.00   48.00   1.0000   33.0000
omega____ theta____ kappa____ phi______ omega'___ theta'___ frames
    -       71.0913  -47.0000 -112.0000    0.0000    0.0000 45

 12 omega   49.00   97.00   1.0000   33.0000
omega____ theta____ kappa____ phi______ omega'___ theta'___ frames
    -       71.0913  -75.0000  240.0000    0.0000    0.0000 48

 13 omega    4.00   53.00   1.0000   33.0000
omega____ theta____ kappa____ phi______ omega'___ theta'___ frames
    -       71.0913  -75.0000  240.0000    0.0000    0.0000 49

 14 omega   54.00   99.00   1.0000   33.0000
omega____ theta____ kappa____ phi______ omega'___ theta'___ frames
    -       71.0913   45.0000    0.0000    0.0000    0.0000 45

 15 omega   90.00  139.00   1.0000   33.0000
omega____ theta____ kappa____ phi______ omega'___ theta'___ frames
    -       71.0913   75.0000    0.0000    0.0000    0.0000 49

 16 phi    -62.00    2.00   1.0000   33.0000
omega____ theta____ kappa____ phi______ omega'___ theta'___ frames
 -40.0000  -55.0000    0.0000     -        0.0000    0.0000 64

 17 phi   -122.00  -58.00   1.0000   33.0000
omega____ theta____ kappa____ phi______ omega'___ theta'___ frames
 -40.0000  -55.0000    0.0000     -        0.0000    0.0000 64

 18 phi     58.00  122.00   1.0000   33.0000
omega____ theta____ kappa____ phi______ omega'___ theta'___ frames
 -40.0000  -55.0000    0.0000     -        0.0000    0.0000 64

 19 phi    -92.00  -28.00   1.0000   33.0000
omega____ theta____ kappa____ phi______ omega'___ theta'___ frames
 -40.0000  -55.0000    0.0000     -        0.0000    0.0000 64

 20 omega    4.00   53.00   1.0000  120.0000
omega____ theta____ kappa____ phi______ omega'___ theta'___ frames
    -       71.0910  -75.0000  240.0000    0.0000    0.0000 49

;
_diffrn_radiation_monochromator graphite
_diffrn_radiation_source 'Enhance (Mo) X-ray Source'
_diffrn_radiation_type 'Mo K\a'
_diffrn_radiation_wavelength 0.7107
_diffrn_reflns_av_R_equivalents 0.0366
_diffrn_reflns_av_sigmaI/netI 0.0775
_diffrn_reflns_limit_h_max 19
_diffrn_reflns_limit_h_min -22
_diffrn_reflns_limit_k_max 20
_diffrn_reflns_limit_k_min -19
_diffrn_reflns_limit_l_max 21
_diffrn_reflns_limit_l_min -22
_diffrn_reflns_number 39746
_diffrn_reflns_theta_full 25.242
_diffrn_reflns_theta_max 53.2837
_diffrn_reflns_theta_min 2.9682
_exptl_absorpt_coefficient_mu 0.116
_exptl_absorpt_correction_T_max 0.986
_exptl_absorpt_correction_T_min 0.959
_exptl_absorpt_correction_type analytical
_exptl_absorpt_process_details
;
CrysAlis RED, Oxford Diffraction Ltd.,
Version 1.171.32.5 (release 08-05-2007 CrysAlis171 .NET)
(compiled May  8 2007,13:10:02)
Analytical numeric absorption correction using a multifaceted crystal
model based on expressions derived by R.C. Clark & J.S. Reid.
(Clark, R. C. & Reid, J. S. (1995). Acta Cryst. A51, 887-897)
;
_exptl_crystal_density_diffrn 1.3639
_exptl_crystal_F_000 408.0
_exptl_crystal_size_max 0.5423
_exptl_crystal_size_mid 0.2748
_exptl_crystal_size_min 0.1370
_refine_diff_density_max 0.356
_refine_diff_density_min -0.214
_refine_diff_density_rms 0.057
_refine_ls_extinction_method none
_refine_ls_goodness_of_fit_ref 2.809
_refine_ls_hydrogen_treatment refU
_refine_ls_matrix_type full
_refine_ls_number_parameters 131
_refine_ls_number_reflns 7744
_refine_ls_number_restraints 0
_refine_ls_R_factor_all 0.057
_refine_ls_R_factor_gt 0.031
_refine_ls_shift/su_max 0
_refine_ls_structure_factor_coef Fsqd
_refine_ls_weighting_details
;
calc w2 = q/[s^2^(Fo^2^) + (0.04 
P)^2^ + 0.07 P + 0.00 
+ 0.00 sin(th)] where P = 
(0.3333 Fo^2^ + 0.6667 Fc^2^) q 
= 1.0 
;
_refine_ls_weighting_scheme calc
_refine_ls_wR_factor_ref 0.066
_reflns_number_gt 7744
_reflns_number_total 10866
_reflns_threshold_expression 'I > 2\s(I)'
_cod_data_source_file kx5033sup1.cf
_cod_data_source_block 100K
_cod_depositor_comments
;Adding full bibliography for 2310130--2310141.cif.

The following automatic conversions were performed:

data name '_iucr_refine_instruction_details' was replaced with
'_iucr_refine_instructions_details' as specified in the replacement
file 'data/replacement-values/replacement_tags.lst'.

Automatic conversion script
Id: cif_correct_tags 9268 2022-04-12 08:56:07Z antanas 
;
_cod_database_code 2310134

loop_
_publ_contact_author
'Jens L\"ubben'
'Birger Dittrich'

loop_
_space_group_symop_operation_xyz
'x, y, z'
'-x+1/2, -y, z+1/2'
'x+1/2, -y+1/2, -z'
'-x, y+1/2, -z+1/2'

loop_
_atom_local_axes_atom0
_atom_local_axes_ax1
_atom_local_axes_atom1
_atom_local_axes_atom2
_atom_local_axes_ax2
C(1) Z O(1) O(2) Y
C(1) X O(2) H(1) Y
C(6) Z O(3) N(1) X
C(4) X O(4) H(2) Y
DUM1 Z O(5) H(13) Y
C(6) X N(1) C(2) Y
O(1) X C(1) O(2) Y
N(1) X C(2) H(3) Y
DUM2 Z C(3) C(4) Y
O(4) X C(4) C(3) Y
N(1) X C(5) C(4) Y
O(3) X C(6) N(1) Y
C(6) Z C(7) H(10) X
O(2) Z H(1) C(1) Y
O(4) Z H(2) C(4) Y
C(2) Z H(3) N(1) Y
C(3) Z H(4) C(4) Y
C(3) Z H(5) C(4) Y
C(4) Z H(6) O(4) Y
C(5) Z H(7) N(1) Y
C(5) Z H(8) N(1) Y
C(7) Z H(9) C(6) Y
C(7) Z H(10) C(6) Y
C(7) Z H(11) C(6) Y
O(5) Z H(12) H(13) Y
O(5) Z H(13) H(12) Y

loop_
_atom_site_label
_atom_site_type_symbol
_atom_site_fract_x
_atom_site_fract_y
_atom_site_fract_z
_atom_site_U_iso_or_equiv
_atom_site_adp_type
_atom_site_occupancy
_atom_site_symmetry_multiplicity
O(1) O 0.57902(3) 1.11424(4) 0.77061(4) 0.016 Uani 1 4
O(2) O 0.79339(3) 1.11890(4) 0.83896(3) 0.014 Uani 1 4
O(3) O 0.84048(4) 1.20534(4) 0.54958(4) 0.015 Uani 1 4
O(4) O 0.78382(4) 0.69428(4) 0.51396(3) 0.014 Uani 1 4
O(5) O 0.89990(5) 0.45972(4) 0.43023(5) 0.025 Uani 1 4
N(1) N 0.87773(4) 0.97799(4) 0.61382(4) 0.011 Uani 1 4
C(1) C 0.69647(4) 1.07606(4) 0.76009(4) 0.011 Uani 1 4
C(2) C 0.73829(4) 0.96472(4) 0.65881(4) 0.01 Uani 1 4
C(3) C 0.73381(5) 0.81136(5) 0.71798(4) 0.015 Uani 1 4
C(4) C 0.84028(5) 0.73037(5) 0.63867(4) 0.013 Uani 1 4
C(5) C 0.95318(5) 0.84210(5) 0.62474(5) 0.015 Uani 1 4
C(6) C 0.91953(4) 1.10123(4) 0.55739(4) 0.011 Uani 1 4
C(7) C 1.06118(5) 1.10711(6) 0.50536(5) 0.017 Uani 1 4
H(1) H 0.75761 1.18504 0.90295 0.027(3) Uiso 1 4
H(2) H 0.83028 0.61205 0.47809 0.026(2) Uiso 1 4
H(3) H 0.66980 0.97043 0.57365 0.022(2) Uiso 1 4
H(4) H 0.75935 0.81285 0.82264 0.031(3) Uiso 1 4
H(5) H 0.63404 0.76252 0.70547 0.029(3) Uiso 1 4
H(6) H 0.87539 0.63344 0.69088 0.024(2) Uiso 1 4
H(7) H 1.01959 0.84216 0.71139 0.031(3) Uiso 1 4
H(8) H 1.01401 0.82196 0.53615 0.029(3) Uiso 1 4
H(9) H 1.13059 1.06501 0.57944 0.043(3) Uiso 1 4
H(10) H 1.08768 1.21886 0.48251 0.049(4) Uiso 1 4
H(11) H 1.06836 1.04162 0.41632 0.054(4) Uiso 1 4
H(12) H 0.88063 0.36964 0.47360 0.032(3) Uiso 1 4
H(13) H 0.95927 0.44440 0.35667 0.033(3) Uiso 1 4

loop_
_atom_site_aniso_label
_atom_site_aniso_U_11
_atom_site_aniso_U_22
_atom_site_aniso_U_33
_atom_site_aniso_U_23
_atom_site_aniso_U_13
_atom_site_aniso_U_12
O(1) 0.01123(11) 0.02079(14) 0.01632(13) -0.00618(11) -0.00041(10) 0.00352(10)
O(2) 0.01341(11) 0.01563(12) 0.01187(10) -0.00226(9) -0.00120(9) 0.00032(10)
O(3) 0.01483(12) 0.01196(12) 0.01856(13) 0.00385(10) 0.00222(10) 0.00141(10)
O(4) 0.01948(13) 0.01028(11) 0.01238(10) 0.00001(9) 0.00002(10) 0.00117(10)
O(5) 0.0305(2) 0.01130(13) 0.03167(19) -0.00003(13) 0.01698(17) 0.00155(12)
N(1) 0.01062(11) 0.01020(12) 0.01282(12) 0.00083(9) 0.00186(9) 0.00080(9)
C(1) 0.01060(12) 0.01177(13) 0.01041(12) -0.00106(10) 0.00070(10) 0.00082(10)
C(2) 0.01066(12) 0.01014(13) 0.01004(12) -0.00037(10) 0.00120(10) -0.00008(10)
C(3) 0.02136(17) 0.01138(14) 0.01240(14) 0.00103(11) 0.00496(12) -0.00101(13)
C(4) 0.01885(16) 0.00958(13) 0.01185(13) 0.00165(10) 0.00015(12) 0.00184(12)
C(5) 0.01347(14) 0.01254(15) 0.01783(16) -0.00040(12) -0.00163(13) 0.00314(12)
C(6) 0.01063(12) 0.01150(14) 0.01165(12) 0.00079(10) 0.00083(10) -0.00046(10)
C(7) 0.01194(14) 0.02032(18) 0.01903(17) -0.00046(14) 0.00337(13) -0.00321(13)

loop_
_geom_angle_atom_site_label_1
_geom_angle_atom_site_label_2
_geom_angle_atom_site_label_3
_geom_angle
_geom_angle_site_symmetry_1
_geom_angle_site_symmetry_2
_geom_angle_site_symmetry_3
_geom_angle_publ_flag
C(2) N(1) C(5) 112.72(3) 1_555 1_555 1_555 yes
C(2) N(1) C(6) 119.82(3) 1_555 1_555 1_555 yes
C(5) N(1) C(6) 127.11(4) 1_555 1_555 1_555 yes
O(1) C(1) O(2) 123.81(4) 1_555 1_555 1_555 yes
O(1) C(1) C(2) 121.14(4) 1_555 1_555 1_555 yes
O(2) C(1) C(2) 114.89(4) 1_555 1_555 1_555 yes
N(1) C(2) C(1) 114.50(3) 1_555 1_555 1_555 yes
O(4) C(4) C(3) 108.32(4) 1_555 1_555 1_555 yes
O(4) C(4) C(5) 111.26(4) 1_555 1_555 1_555 yes
C(3) C(4) C(5) 102.87(3) 1_555 1_555 1_555 yes
N(1) C(5) C(4) 102.34(4) 1_555 1_555 1_555 yes
O(3) C(6) N(1) 119.40(4) 1_555 1_555 1_555 yes
O(3) C(6) C(7) 122.55(4) 1_555 1_555 1_555 yes
N(1) C(6) C(7) 118.05(4) 1_555 1_555 1_555 yes

loop_
_geom_bond_atom_site_label_1
_geom_bond_atom_site_label_2
_geom_bond_distance
_geom_bond_site_symmetry_1
_geom_bond_site_symmetry_2
_geom_bond_publ_flag
O(1) C(1) 1.2201(5) 1_555 1_555 yes
O(2) C(1) 1.3119(5) 1_555 1_555 yes
O(2) H(1) 0.9607 1_555 1_555 yes
O(3) C(6) 1.2435(5) 1_555 1_555 yes
O(4) C(4) 1.4253(5) 1_555 1_555 yes
O(4) H(2) 0.9607 1_555 1_555 yes
O(5) H(12) 0.9618 1_555 1_555 yes
O(5) H(13) 0.9618 1_555 1_555 yes
N(1) C(2) 1.4597(5) 1_555 1_555 yes
N(1) C(5) 1.4663(6) 1_555 1_555 yes
N(1) C(6) 1.3415(5) 1_555 1_555 yes
C(1) C(2) 1.5140(5) 1_555 1_555 yes
C(2) H(3) 1.1010 1_555 1_555 yes
C(3) C(4) 1.5241(6) 1_555 1_555 yes
C(3) H(4) 1.0937 1_555 1_555 yes
C(3) H(5) 1.0937 1_555 1_555 yes
C(4) C(5) 1.5290(7) 1_555 1_555 yes
C(4) H(6) 1.0982 1_555 1_555 yes
C(5) H(7) 1.0993 1_555 1_555 yes
C(5) H(8) 1.0993 1_555 1_555 yes
C(6) C(7) 1.5001(6) 1_555 1_555 yes
C(7) H(9) 1.0914 1_555 1_555 yes
C(7) H(10) 1.0914 1_555 1_555 yes
C(7) H(11) 1.0914 1_555 1_555 yes
